data_7056517
loop_
_publ_author_name
'Tsovaltzi, E.'
'Malamidou-Xenikaki, E.'
'Dalezis, P.'
'Hatzidimitriou, Antonios'
'Trafalis, D.'
'Lazarides, Theodore'
'Sarli, Vasiliki'

_publ_section_title
;
 Synthesis and Analysis of the Anticancer Activity of Ru(II) Complexes
 Incorporating 2-Hydroxymethylidene-indene-1,3-diones Ligands
;
_journal_name_full 'New J. Chem.'
_journal_paper_doi 10.1039/C7NJ02162C
_journal_year 2017
_chemical_formula_moiety 'C59 H54 Cl4 N2 O6 Ru2'
_chemical_formula_sum 'C59 H54 Cl4 N2 O6 Ru2'
_chemical_formula_weight 1231.04
_space_group_IT_number 2
_symmetry_cell_setting triclinic
_symmetry_space_group_name_Hall '-P 1'
_symmetry_space_group_name_H-M 'P -1'
_atom_sites_solution_hydrogens difmap
_atom_sites_solution_primary other
_audit_update_record
;
2017-03-08 deposited with the CCDC.
2017-08-15 downloaded from the CCDC.
;
_cell_angle_alpha 65.746(6)
_cell_angle_beta 76.952(5)
_cell_angle_gamma 80.911(4)
_cell_formula_units_Z 1
_cell_length_a 11.3428(7)
_cell_length_b 11.6272(8)
_cell_length_c 12.1199(11)
_cell_measurement_reflns_used 198
_cell_measurement_temperature 295
_cell_measurement_theta_max 20
_cell_measurement_theta_min 15
_cell_volume 1415.9(2)
_computing_cell_refinement 'Apex2 (Bruker AXS, 2006)'
_computing_data_collection 'Apex2 (Bruker AXS, 2006)'
_computing_data_reduction 'Apex2 (Bruker AXS, 2006)'
_computing_molecular_graphics 'CAMERON (Watkin et al., 1996)'
_computing_publication_material 'CRYSTALS (Betteridge et al., 2003)'
_computing_structure_refinement 'CRYSTALS (Betteridge et al., 2003)'
_computing_structure_solution 'Superflip (Palatinus & Chapuis, 2007)'
_diffrn_ambient_temperature 295
_diffrn_measured_fraction_theta_full 0.963
_diffrn_measured_fraction_theta_max 0.959
_diffrn_measurement_device Area
_diffrn_measurement_device_type 'Bruker Kappa Apex2'
_diffrn_measurement_method '\f & \w scans'
_diffrn_radiation_monochromator graphite
_diffrn_radiation_type 'Mo K\a'
_diffrn_radiation_wavelength 0.71073
_diffrn_reflns_av_R_equivalents 0.038
_diffrn_reflns_limit_h_max 13
_diffrn_reflns_limit_h_min -13
_diffrn_reflns_limit_k_max 14
_diffrn_reflns_limit_k_min -14
_diffrn_reflns_limit_l_max 14
_diffrn_reflns_limit_l_min -14
_diffrn_reflns_number 36116
_diffrn_reflns_theta_full 25.036
_diffrn_reflns_theta_max 25.811
_diffrn_reflns_theta_min 1.848
_diffrn_standards_number 0
_exptl_absorpt_coefficient_mu 0.773
_exptl_absorpt_correction_T_max 0.90
_exptl_absorpt_correction_T_min 0.89
_exptl_absorpt_correction_type numerical
_exptl_absorpt_process_details
; 
 Analytical Absorption (De Meulenaer & Tompa, 1965) 
;
_exptl_crystal_colour pink
_exptl_crystal_density_diffrn 1.444
_exptl_crystal_density_method 'not measured'
_exptl_crystal_description prism
_exptl_crystal_F_000 626
_exptl_crystal_size_max 0.210
_exptl_crystal_size_mid 0.150
_exptl_crystal_size_min 0.130
_refine_diff_density_max 1.64
_refine_diff_density_min -1.32
_refine_ls_extinction_method None
_refine_ls_goodness_of_fit_ref 1.0000
_refine_ls_hydrogen_treatment constr
_refine_ls_matrix_type full
_refine_ls_number_parameters 343
_refine_ls_number_reflns 3500
_refine_ls_number_restraints 0
_refine_ls_R_factor_all 0.0882
_refine_ls_R_factor_gt 0.0537
_refine_ls_shift/su_max 0.0005385
_refine_ls_shift/su_mean 0.0000178
_refine_ls_structure_factor_coef Fsqd
_refine_ls_weighting_details
;
 Method= Quasi-Unit weights 
 W = 1.0 or 1./4Fsq 
;
_refine_ls_weighting_scheme calc
_refine_ls_wR_factor_all 0.1646
_refine_ls_wR_factor_gt 0.1469
_refine_ls_wR_factor_ref 0.1469
_reflns_limit_h_max 13
_reflns_limit_h_min -13
_reflns_limit_k_max 14
_reflns_limit_k_min -12
_reflns_limit_l_max 14
_reflns_limit_l_min 0
_reflns_number_gt 3500
_reflns_number_total 5232
_reflns_threshold_expression I>2.0\s(I)
_oxford_diffrn_Wilson_B_factor 3.00
_oxford_diffrn_Wilson_scale 99.00
_oxford_refine_ls_r_factor_ref 0.0537
_oxford_refine_ls_scale 0.15762(11)
_oxford_reflns_number_all 5213
_oxford_reflns_threshold_expression_ref I>2.0\s(I)
_cod_data_source_file c7nj02162c2.cif
_cod_data_source_block 1_CCDC3
_cod_depositor_comments
;
The following automatic conversions were performed:

'_atom_sites_solution_primary' value 'Other' changed to 'other'
according to
/home/data/users/saulius/crontab/automatic-downloads/rss-feeds/RSC/lib/dictionaries/cif_core.dic
dictionary named 'cif_core.dic' version 2.4.2 from 2011-04-26.

Automatic conversion script
Id: cif_fix_values 4973 2017-02-22 13:04:09Z antanas 
;
_cod_original_cell_volume 1415.89(13)
_cod_original_sg_symbol_H-M 'P -1 '
_cod_database_code 7056517

loop_
_symmetry_equiv_pos_as_xyz
x,y,z
-x,-y,-z

loop_
_atom_site_label
_atom_site_type_symbol
_atom_site_fract_x
_atom_site_fract_y
_atom_site_fract_z
_atom_site_U_iso_or_equiv
_atom_site_occupancy
_atom_site_adp_type
_atom_site_refinement_flags_posn
Ru1 Ru 0.56676(8) 0.68416(7) 0.73936(8) 0.0476 1.0000 Uani .
O1 O 0.4923(5) 0.7800(6) 0.8536(5) 0.0530 1.0000 Uani .
O2 O 0.6481(6) 0.8485(6) 0.6196(5) 0.0520 1.0000 Uani .
O3 O 0.5879(6) 1.2045(6) 0.6722(6) 0.0571 1.0000 Uani .
Cl1 Cl 0.7425(3) 0.6432(3) 0.8332(3) 0.0765 1.0000 Uani .
Cl2 Cl 0.9548(5) 0.2631(5) 0.8324(5) 0.0721 0.5000 Uani .
Cl3 Cl 1.0804(6) 0.4177(6) 0.8772(7) 0.0880 0.5000 Uani .
C1 C 0.4989(8) 0.8957(8) 0.8259(8) 0.0497 1.0000 Uani .
C2 C 0.5739(8) 0.9810(8) 0.7280(8) 0.0501 1.0000 Uani .
C3 C 0.6534(8) 0.9512(9) 0.6324(8) 0.0487 1.0000 Uani .
C4 C 0.5443(8) 1.1044(8) 0.7375(8) 0.0522 1.0000 Uani .
C5 C 0.4438(8) 1.0867(8) 0.8447(8) 0.0503 1.0000 Uani .
C6 C 0.3846(8) 1.1710(9) 0.8932(9) 0.0536 1.0000 Uani .
C7 C 0.2950(9) 1.1261(9) 0.9981(9) 0.0553 1.0000 Uani .
C8 C 0.2682(8) 1.0029(9) 1.0502(9) 0.0544 1.0000 Uani .
C9 C 0.3306(8) 0.9180(9) 1.0004(8) 0.0542 1.0000 Uani .
C10 C 0.4175(8) 0.9630(8) 0.8981(8) 0.0496 1.0000 Uani .
C11 C 0.8122(8) 1.1093(8) 0.5605(9) 0.0506 1.0000 Uani .
C12 C 0.7463(8) 1.0309(8) 0.5431(8) 0.0514 1.0000 Uani .
C13 C 0.8022(8) 1.0257(8) 0.4251(9) 0.0514 1.0000 Uani .
C14 C 0.7757(9) 0.9677(9) 0.3534(8) 0.0540 1.0000 Uani .
C15 C 0.8527(9) 0.9902(9) 0.2387(8) 0.0559 1.0000 Uani .
C16 C 0.9474(9) 1.0669(9) 0.1995(9) 0.0598 1.0000 Uani .
C17 C 0.9752(9) 1.1248(9) 0.2644(9) 0.0577 1.0000 Uani .
C18 C 0.8983(8) 1.1048(9) 0.3781(9) 0.0546 1.0000 Uani .
C19 C 0.9916(8) 1.2376(9) 0.4516(9) 0.0589 1.0000 Uani .
C20 C 0.6041(8) 0.5724(9) 0.6285(9) 0.0526 1.0000 Uani .
C21 C 0.5167(8) 0.6710(9) 0.5868(9) 0.0551 1.0000 Uani .
C22 C 0.4106(8) 0.6869(9) 0.6626(9) 0.0527 1.0000 Uani .
C23 C 0.3907(8) 0.6094(8) 0.7870(9) 0.0538 1.0000 Uani .
C24 C 0.4757(8) 0.5098(8) 0.8302(9) 0.0518 1.0000 Uani .
C25 C 0.5819(9) 0.4928(8) 0.7517(9) 0.0552 1.0000 Uani .
C26 C 0.7135(9) 0.5712(10) 0.5297(9) 0.0632 1.0000 Uani .
C27 C 0.8270(9) 0.5123(10) 0.5757(10) 0.0696 1.0000 Uani .
C28 C 0.6851(9) 0.5050(10) 0.4525(9) 0.0651 1.0000 Uani .
C29 C 0.2824(8) 0.6347(9) 0.8729(9) 0.0593 1.0000 Uani .
C30 C 0.9590(17) 0.3612(18) 0.8848(18) 0.0567 0.5000 Uani .
N1 N 0.9017(7) 1.1541(7) 0.4648(7) 0.0538 1.0000 Uani .
H61 H 0.4029 1.2553 0.8579 0.0640 1.0000 Uiso R
H71 H 0.2531 1.1820 1.0331 0.0661 1.0000 Uiso R
H81 H 0.2077 0.9756 1.1195 0.0650 1.0000 Uiso R
H91 H 0.3137 0.8335 1.0353 0.0650 1.0000 Uiso R
H111 H 0.7966 1.1291 0.6300 0.0610 1.0000 Uiso R
H141 H 0.7106 0.9172 0.3801 0.0650 1.0000 Uiso R
H151 H 0.8389 0.9530 0.1885 0.0669 1.0000 Uiso R
H161 H 0.9955 1.0789 0.1232 0.0720 1.0000 Uiso R
H171 H 1.0409 1.1749 0.2362 0.0690 1.0000 Uiso R
H191 H 0.9779 1.2571 0.5231 0.0880 1.0000 Uiso R
H192 H 1.0716 1.1974 0.4414 0.0879 1.0000 Uiso R
H193 H 0.9849 1.3144 0.3809 0.0879 1.0000 Uiso R
H211 H 0.5373 0.7383 0.5055 0.0661 1.0000 Uiso R
H221 H 0.3581 0.7641 0.6335 0.0629 1.0000 Uiso R
H241 H 0.4704 0.4639 0.9192 0.0620 1.0000 Uiso R
H251 H 0.6480 0.4347 0.7878 0.0660 1.0000 Uiso R
H261 H 0.7281 0.6593 0.4743 0.0760 1.0000 Uiso R
H271 H 0.8459 0.5554 0.6217 0.1040 1.0000 Uiso R
H272 H 0.8168 0.4245 0.6279 0.1039 1.0000 Uiso R
H273 H 0.8918 0.5191 0.5070 0.1040 1.0000 Uiso R
H281 H 0.6109 0.5434 0.4226 0.0979 1.0000 Uiso R
H282 H 0.6769 0.4167 0.5032 0.0980 1.0000 Uiso R
H283 H 0.7504 0.5141 0.3843 0.0980 1.0000 Uiso R
H291 H 0.2337 0.7063 0.8273 0.0889 1.0000 Uiso R
H292 H 0.2357 0.5620 0.9118 0.0890 1.0000 Uiso R
H293 H 0.3086 0.6516 0.9342 0.0890 1.0000 Uiso R
H301 H 0.9060 0.4328 0.8446 0.0680 0.5000 Uiso R
H302 H 0.9253 0.3230 0.9714 0.0680 0.5000 Uiso R

loop_
_atom_site_aniso_label
_atom_site_aniso_U_11
_atom_site_aniso_U_22
_atom_site_aniso_U_33
_atom_site_aniso_U_23
_atom_site_aniso_U_13
_atom_site_aniso_U_12
Ru1 0.0450(4) 0.0381(4) 0.0491(4) -0.0068(3) -0.0108(3) 0.0010(3)
O1 0.050(4) 0.046(4) 0.042(4) -0.002(3) 0.001(3) -0.002(3)
O2 0.053(4) 0.044(4) 0.042(4) -0.005(3) 0.001(3) -0.001(3)
O3 0.054(4) 0.044(4) 0.050(4) -0.002(3) 0.000(3) 0.000(3)
Cl1 0.0603(17) 0.0679(17) 0.088(2) -0.0198(15) -0.0115(15) 0.0013(14)
Cl2 0.078(4) 0.049(3) 0.078(4) -0.011(3) -0.019(3) -0.003(3)
Cl3 0.069(4) 0.072(4) 0.115(5) -0.029(4) -0.027(4) 0.009(3)
C1 0.046(6) 0.041(5) 0.044(5) -0.004(4) -0.001(4) 0.003(4)
C2 0.052(6) 0.041(5) 0.041(5) -0.002(4) -0.007(4) 0.000(4)
C3 0.047(6) 0.043(5) 0.039(5) -0.004(4) -0.002(4) 0.002(4)
C4 0.049(6) 0.042(5) 0.044(5) 0.001(4) -0.006(4) 0.002(4)
C5 0.046(5) 0.044(5) 0.045(5) -0.008(4) 0.000(4) 0.004(4)
C6 0.043(5) 0.049(5) 0.052(6) -0.008(4) -0.002(4) 0.002(4)
C7 0.051(6) 0.051(6) 0.049(6) -0.010(5) -0.006(5) 0.006(5)
C8 0.040(5) 0.058(6) 0.045(5) -0.008(5) 0.003(4) 0.005(4)
C9 0.044(5) 0.053(6) 0.046(6) -0.004(4) -0.001(4) -0.002(4)
C10 0.037(5) 0.049(5) 0.047(5) -0.007(4) -0.003(4) 0.002(4)
C11 0.041(5) 0.044(5) 0.048(5) -0.004(4) -0.003(4) 0.005(4)
C12 0.047(6) 0.044(5) 0.044(5) -0.003(4) -0.003(4) 0.001(4)
C13 0.044(6) 0.042(5) 0.045(6) -0.001(4) 0.002(4) 0.003(4)
C14 0.048(6) 0.048(5) 0.045(6) -0.005(4) 0.000(5) 0.003(4)
C15 0.052(6) 0.054(6) 0.043(5) -0.007(4) -0.002(5) 0.007(5)
C16 0.042(6) 0.058(6) 0.047(6) 0.003(5) 0.005(5) 0.001(5)
C17 0.045(6) 0.052(6) 0.050(6) 0.001(5) -0.001(5) 0.002(4)
C18 0.041(5) 0.046(5) 0.048(6) 0.003(4) 0.001(5) 0.002(4)
C19 0.045(6) 0.047(5) 0.059(6) -0.001(5) -0.001(5) 0.001(4)
C20 0.034(5) 0.054(6) 0.054(6) -0.010(5) -0.004(4) 0.001(4)
C21 0.042(6) 0.052(6) 0.054(6) -0.006(5) 0.001(5) -0.007(4)
C22 0.028(5) 0.049(5) 0.063(6) -0.003(5) -0.016(4) 0.006(4)
C23 0.042(5) 0.046(5) 0.056(6) -0.006(4) -0.003(4) -0.001(4)
C24 0.042(5) 0.048(5) 0.048(6) -0.006(4) 0.001(4) -0.002(4)
C25 0.057(6) 0.040(5) 0.053(6) -0.005(4) -0.009(5) -0.002(4)
C26 0.058(7) 0.059(6) 0.055(6) -0.010(5) -0.001(5) -0.002(5)
C27 0.060(7) 0.065(7) 0.062(7) -0.009(5) -0.004(5) 0.002(5)
C28 0.056(7) 0.062(6) 0.060(7) -0.013(5) 0.001(5) -0.005(5)
C29 0.044(6) 0.053(6) 0.058(6) -0.004(5) -0.002(5) 0.001(4)
C30 0.049(12) 0.054(12) 0.053(12) -0.012(9) -0.007(9) 0.009(9)
N1 0.043(5) 0.047(4) 0.051(5) -0.004(4) -0.001(4) -0.001(4)

loop_
_atom_type_symbol
_atom_type_scat_dispersion_real
_atom_type_scat_dispersion_imag
_atom_type_scat_Cromer_Mann_a1
_atom_type_scat_Cromer_Mann_b1
_atom_type_scat_Cromer_Mann_a2
_atom_type_scat_Cromer_Mann_b2
_atom_type_scat_Cromer_Mann_a3
_atom_type_scat_Cromer_Mann_b3
_atom_type_scat_Cromer_Mann_a4
_atom_type_scat_Cromer_Mann_b4
_atom_type_scat_Cromer_Mann_c
_atom_type_scat_source
C 0.0033 0.0016 2.3100 20.8439 1.0200 10.2075 1.5886 0.5687 0.8650 51.6512 0.2156 'International Tables Vol C 4.2.6.8 and 6.1.1.4'
H 0.0000 0.0000 0.4930 10.5109 0.3229 26.1257 0.1402 3.1424 0.0408 57.7998 0.0030 'International Tables Vol C 4.2.6.8 and 6.1.1.4'
N 0.0061 0.0033 12.2126 0.0057 3.1322 9.8933 2.0125 28.9975 1.1663 0.5826 -11.5290 'International Tables Vol C 4.2.6.8 and 6.1.1.4'
O 0.0106 0.0060 3.0485 13.2771 2.2868 5.7011 1.5463 0.3239 0.8670 32.9089 0.2508 'International Tables Vol C 4.2.6.8 and 6.1.1.4'
Cl 0.1484 0.1585 11.4604 0.0104 7.1964 1.1662 6.2556 18.5194 1.6455 47.7784 -9.5574 'International Tables Vol C 4.2.6.8 and 6.1.1.4'
Ru -1.2594 0.8363 19.2674 0.8085 12.9182 8.4347 4.8634 24.7997 1.5676 94.2928 5.3787 'International Tables Vol C 4.2.6.8 and 6.1.1.4'

loop_
_geom_angle_atom_site_label_1
_geom_angle_atom_site_label_2
_geom_angle_atom_site_label_3
_geom_angle
_geom_angle_publ_flag
O1 Ru1 O2 86.9(2) yes
O1 Ru1 Cl1 85.05(19) yes
O2 Ru1 Cl1 83.40(19) yes
O1 Ru1 C20 167.4(3) yes
O2 Ru1 C20 101.6(3) yes
Cl1 Ru1 C20 105.0(3) yes
O1 Ru1 C21 134.5(3) yes
O2 Ru1 C21 88.5(3) yes
Cl1 Ru1 C21 139.2(3) yes
C20 Ru1 C21 38.0(3) yes
O1 Ru1 C22 101.0(3) yes
O2 Ru1 C22 104.4(3) yes
Cl1 Ru1 C22 170.3(3) yes
C20 Ru1 C22 68.1(4) yes
C21 Ru1 C22 37.4(3) yes
O1 Ru1 C23 85.9(3) yes
O2 Ru1 C23 137.9(3) yes
Cl1 Ru1 C23 137.0(3) yes
C20 Ru1 C23 81.5(4) yes
C21 Ru1 C23 68.2(4) yes
O1 Ru1 C24 102.2(3) yes
O2 Ru1 C24 168.1(3) yes
Cl1 Ru1 C24 104.8(3) yes
C20 Ru1 C24 68.2(4) yes
C21 Ru1 C24 79.6(4) yes
O1 Ru1 C25 136.9(3) yes
O2 Ru1 C25 135.3(3) yes
Cl1 Ru1 C25 91.1(3) yes
C20 Ru1 C25 37.5(3) yes
C21 Ru1 C25 67.4(4) yes
C22 Ru1 C23 37.4(3) yes
C22 Ru1 C24 66.6(3) yes
C23 Ru1 C24 37.3(3) yes
C22 Ru1 C25 79.3(4) yes
C23 Ru1 C25 68.2(4) yes
C24 Ru1 C25 37.8(3) yes
Ru1 O1 C1 125.2(6) yes
Ru1 O2 C3 130.8(6) yes
O1 C1 C2 129.3(9) yes
O1 C1 C10 121.1(8) yes
C2 C1 C10 109.6(8) yes
C1 C2 C3 124.3(9) yes
C1 C2 C4 107.0(8) yes
C3 C2 C4 128.4(8) yes
C2 C3 O2 121.3(8) yes
C2 C3 C12 124.5(9) yes
O2 C3 C12 114.2(8) yes
C2 C4 O3 129.2(9) yes
C2 C4 C5 106.5(8) yes
O3 C4 C5 124.4(9) yes
C4 C5 C6 130.0(9) yes
C4 C5 C10 109.3(8) yes
C6 C5 C10 120.7(9) yes
C5 C6 C7 117.4(9) yes
C5 C6 H61 121.2 no
C7 C6 H61 121.4 no
C6 C7 C8 121.7(9) yes
C6 C7 H71 119.1 no
C8 C7 H71 119.3 no
C7 C8 C9 120.1(9) yes
C7 C8 H81 120.0 no
C9 C8 H81 119.9 no
C8 C9 C10 117.6(9) yes
C8 C9 H91 121.1 no
C10 C9 H91 121.3 no
C1 C10 C5 107.6(8) yes
C1 C10 C9 129.9(9) yes
C5 C10 C9 122.5(9) yes
C12 C11 N1 111.1(9) yes
C12 C11 H111 124.6 no
N1 C11 H111 124.3 no
C3 C12 C11 127.3(9) yes
C3 C12 C13 125.8(9) yes
C11 C12 C13 106.1(8) yes
C12 C13 C14 134.3(9) yes
C12 C13 C18 106.4(9) yes
C14 C13 C18 119.2(9) yes
C13 C14 C15 116.4(9) yes
C13 C14 H141 121.7 no
C15 C14 H141 121.9 no
C14 C15 C16 121.2(11) yes
C14 C15 H151 119.3 no
C16 C15 H151 119.5 no
C15 C16 C17 124.3(10) yes
C15 C16 H161 118.0 no
C17 C16 H161 117.7 no
C16 C17 C18 115.1(10) yes
C16 C17 H171 122.4 no
C18 C17 H171 122.5 no
C17 C18 C13 123.6(11) yes
C17 C18 N1 128.8(9) yes
C13 C18 N1 107.6(8) yes
N1 C19 H191 109.8 no
N1 C19 H192 109.9 no
H191 C19 H192 109.4 no
N1 C19 H193 109.4 no
H191 C19 H193 109.1 no
H192 C19 H193 109.2 no
Ru1 C20 C21 69.4(6) yes
Ru1 C20 C25 70.7(6) yes
C21 C20 C25 117.0(9) yes
Ru1 C20 C26 128.6(7) yes
C21 C20 C26 113.6(8) yes
C25 C20 C26 129.4(8) yes
Ru1 C21 C20 72.7(6) yes
Ru1 C21 C22 73.2(6) yes
C20 C21 C22 122.1(9) yes
Ru1 C21 H211 118.5 no
C20 C21 H211 118.4 no
C22 C21 H211 118.7 no
Ru1 C22 C21 69.4(6) yes
Ru1 C22 C23 71.2(6) yes
C21 C22 C23 120.6(8) yes
Ru1 C22 H221 120.6 no
C21 C22 H221 119.2 no
C23 C22 H221 118.7 no
Ru1 C23 C22 71.4(5) yes
Ru1 C23 C24 71.5(5) yes
C22 C23 C24 118.2(9) yes
Ru1 C23 C29 126.8(7) yes
C22 C23 C29 121.0(8) yes
C24 C23 C29 120.8(8) yes
Ru1 C24 C23 71.2(5) yes
Ru1 C24 C25 70.3(5) yes
C23 C24 C25 120.6(9) yes
Ru1 C24 H241 119.0 no
C23 C24 H241 118.8 no
C25 C24 H241 119.0 no
Ru1 C25 C24 71.9(6) yes
Ru1 C25 C20 71.8(6) yes
C24 C25 C20 121.4(9) yes
Ru1 C25 H251 118.9 no
C24 C25 H251 118.6 no
C20 C25 H251 118.9 no
C20 C26 C27 114.9(9) yes
C20 C26 C28 109.7(9) yes
C27 C26 C28 109.5(9) yes
C20 C26 H261 108.1 no
C27 C26 H261 106.9 no
C28 C26 H261 107.4 no
C26 C27 H271 109.4 no
C26 C27 H272 109.1 no
H271 C27 H272 109.8 no
C26 C27 H273 109.2 no
H271 C27 H273 109.4 no
H272 C27 H273 109.9 no
C26 C28 H281 109.4 no
C26 C28 H282 109.0 no
H281 C28 H282 110.1 no
C26 C28 H283 109.0 no
H281 C28 H283 109.6 no
H282 C28 H283 109.7 no
C23 C29 H291 109.3 no
C23 C29 H292 109.2 no
H291 C29 H292 109.5 no
C23 C29 H293 109.5 no
H291 C29 H293 109.7 no
H292 C29 H293 109.5 no
Cl3 C30 Cl2 123.4(12) yes
Cl3 C30 H301 105.9 no
Cl2 C30 H301 105.9 no
Cl3 C30 H302 105.9 no
Cl2 C30 H302 105.7 no
H301 C30 H302 109.5 no
C19 N1 C18 124.3(8) yes
C19 N1 C11 126.8(9) yes
C18 N1 C11 108.9(8) yes

loop_
_geom_bond_atom_site_label_1
_geom_bond_atom_site_label_2
_geom_bond_distance
_geom_bond_publ_flag
Ru1 O1 2.078(7) yes
Ru1 O2 2.069(6) yes
Ru1 Cl1 2.402(3) yes
Ru1 C20 2.163(11) yes
Ru1 C21 2.121(10) yes
Ru1 C22 2.169(9) yes
Ru1 C23 2.166(9) yes
Ru1 C24 2.169(9) yes
Ru1 C25 2.149(9) yes
O1 C1 1.256(10) yes
O2 C3 1.278(11) yes
O3 C4 1.214(10) yes
Cl2 C30 1.53(2) yes
Cl3 C30 1.58(2) yes
C1 C2 1.400(12) yes
C1 C10 1.483(13) yes
C2 C3 1.427(13) yes
C2 C4 1.466(13) yes
C3 C12 1.452(12) yes
C4 C5 1.488(12) yes
C5 C6 1.358(13) yes
C5 C10 1.364(12) yes
C6 C7 1.400(12) yes
C6 H61 0.931 no
C7 C8 1.361(13) yes
C7 H71 0.931 no
C8 C9 1.384(13) yes
C8 H81 0.931 no
C9 C10 1.364(12) yes
C9 H91 0.928 no
C11 C12 1.371(13) yes
C11 N1 1.337(11) yes
C11 H111 0.933 no
C12 C13 1.450(13) yes
C13 C14 1.401(14) yes
C13 C18 1.402(13) yes
C14 C15 1.410(12) yes
C14 H141 0.931 no
C15 C16 1.379(13) yes
C15 H151 0.928 no
C16 C17 1.336(14) yes
C16 H161 0.929 no
C17 C18 1.404(13) yes
C17 H171 0.932 no
C18 N1 1.398(13) yes
C19 N1 1.456(12) yes
C19 H191 0.957 no
C19 H192 0.959 no
C19 H193 0.958 no
C20 C21 1.394(12) yes
C20 C25 1.385(12) yes
C20 C26 1.520(13) yes
C21 C22 1.377(13) yes
C21 H211 0.979 no
C22 C23 1.390(12) yes
C22 H221 0.976 no
C23 C24 1.386(12) yes
C23 C29 1.496(13) yes
C24 C25 1.399(13) yes
C24 H241 0.980 no
C25 H251 0.977 no
C26 C27 1.473(13) yes
C26 C28 1.542(14) yes
C26 H261 0.983 no
C27 H271 0.962 no
C27 H272 0.964 no
C27 H273 0.963 no
C28 H281 0.962 no
C28 H282 0.962 no
C28 H283 0.959 no
C29 H291 0.958 no
C29 H292 0.958 no
C29 H293 0.958 no
C30 H301 0.966 no
C30 H302 0.966 no
